data_7033617
loop_
_publ_author_name
'Sesolis, Hugo'
'Moussa, Jamal'
'Gontard, Geoffrey'
'Jutand, Anny'
'Gullo, Maria Pia'
'Barbieri, Andrea'
'Amouri, Hani'

_publ_section_title
;
 A unique class of neutral cyclometalated platinum(ii) complexes with
 \p-bonded benzenedithiolate: synthesis, molecular structures and tuning
 of luminescence properties.
;
_journal_issue 7
_journal_name_full 'Dalton transactions (Cambridge, England : 2003)'
_journal_page_first 2973
_journal_page_last 2977
_journal_paper_doi 10.1039/c4dt03962a
_journal_volume 44
_journal_year 2015
_chemical_formula_moiety 'C27 H25 F2 N Pt Ru S2'
_chemical_formula_sum 'C27 H25 F2 N Pt Ru S2'
_chemical_formula_weight 761.76
_space_group_crystal_system monoclinic
_space_group_IT_number 14
_space_group_name_Hall '-P 2ybc'
_space_group_name_H-M_alt 'P 1 21/c 1'
_symmetry_space_group_name_Hall '-P 2ybc'
_symmetry_space_group_name_H-M 'P 1 21/c 1'
_atom_sites_solution_hydrogens geom
_atom_sites_solution_primary direct
_atom_sites_solution_secondary difmap
_audit_creation_method SHELXL-2013
_audit_update_record
;
2014-04-08 deposited with the CCDC.
2014-12-23 downloaded from the CCDC.
;
_cell_angle_alpha 90
_cell_angle_beta 96.8710(10)
_cell_angle_gamma 90
_cell_formula_units_Z 4
_cell_length_a 7.9705(2)
_cell_length_b 12.8005(3)
_cell_length_c 23.7135(5)
_cell_measurement_reflns_used 9960
_cell_measurement_temperature 200(1)
_cell_measurement_theta_max 30.51
_cell_measurement_theta_min 2.58
_cell_volume 2402.03(10)
_computing_cell_refinement 'Bruker SAINT'
_computing_data_collection 'Bruker APEX2'
_computing_data_reduction 'Bruker SAINT'
_computing_publication_material 'WinGX publication routines (Farrugia, 1999)'
_computing_structure_refinement 'SHELXL-2013 (Sheldrick, 2013)'
_computing_structure_solution 'SIR92 (Giacovazzo et al, 1993)'
_diffrn_ambient_temperature 200(1)
_diffrn_detector_area_resol_mean 8.3333
_diffrn_measured_fraction_theta_full 0.999
_diffrn_measured_fraction_theta_max 0.998
_diffrn_measurement_device_type 'Bruker APEX-II CCD'
_diffrn_measurement_method '\f and \w scans'
_diffrn_radiation_monochromator 'curved graphite'
_diffrn_radiation_source 'fine-focus sealed tube'
_diffrn_radiation_type MoK\a
_diffrn_radiation_wavelength 0.71073
_diffrn_reflns_av_R_equivalents 0.0207
_diffrn_reflns_av_unetI/netI 0.0156
_diffrn_reflns_Laue_measured_fraction_full 0.999
_diffrn_reflns_Laue_measured_fraction_max 0.998
_diffrn_reflns_limit_h_max 11
_diffrn_reflns_limit_h_min -11
_diffrn_reflns_limit_k_max 18
_diffrn_reflns_limit_k_min -17
_diffrn_reflns_limit_l_max 33
_diffrn_reflns_limit_l_min -33
_diffrn_reflns_number 37344
_diffrn_reflns_point_group_measured_fraction_full 0.999
_diffrn_reflns_point_group_measured_fraction_max 0.998
_diffrn_reflns_theta_full 25.242
_diffrn_reflns_theta_max 30.558
_diffrn_reflns_theta_min 1.730
_exptl_absorpt_coefficient_mu 6.653
_exptl_absorpt_correction_T_max 0.5644
_exptl_absorpt_correction_T_min 0.3422
_exptl_absorpt_correction_type multi-scan
_exptl_absorpt_process_details
; 
R.H. Blessing, Acta Cryst. (1995), A51, 33-38
;
_exptl_crystal_colour yellow
_exptl_crystal_density_diffrn 2.106
_exptl_crystal_density_method 'not measured'
_exptl_crystal_description plate
_exptl_crystal_F_000 1464
_exptl_crystal_size_max 0.4
_exptl_crystal_size_mid 0.1
_exptl_crystal_size_min 0.02
_refine_diff_density_max 2.914
_refine_diff_density_min -2.645
_refine_diff_density_rms 0.165
_refine_ls_extinction_method none
_refine_ls_goodness_of_fit_ref 1.289
_refine_ls_hydrogen_treatment constr
_refine_ls_matrix_type full
_refine_ls_number_parameters 330
_refine_ls_number_reflns 7358
_refine_ls_number_restraints 0
_refine_ls_restrained_S_all 1.289
_refine_ls_R_factor_all 0.0370
_refine_ls_R_factor_gt 0.0331
_refine_ls_shift/su_max 0.000
_refine_ls_shift/su_mean 0.000
_refine_ls_structure_factor_coef Fsqd
_refine_ls_weighting_details 'w=1/[\s^2^(Fo^2^)+(0.0203P)^2^+12.8435P] where P=(Fo^2^+2Fc^2^)/3'
_refine_ls_weighting_scheme calc
_refine_ls_wR_factor_gt 0.0759
_refine_ls_wR_factor_ref 0.0849
_reflns_number_gt 6912
_reflns_number_total 7358
_reflns_threshold_expression 'I > 2\s(I)'
_cod_data_source_file c4dt03962a2.cif
_cod_data_source_block hs223a
_cod_depositor_comments 'Adding full bibliography for 7033616--7033617.cif.'
_cod_database_code 7033617
_shelx_space_group_comment
;
The symmetry employed for this shelxl refinement is uniquely defined
by the following loop, which should always be used as a source of
symmetry information in preference to the above space-group names.
They are only intended as comments.
;

loop_
_space_group_symop_operation_xyz
'x, y, z'
'-x, y+1/2, -z+1/2'
'-x, -y, -z'
'x, -y-1/2, z-1/2'

loop_
_atom_site_label
_atom_site_type_symbol
_atom_site_fract_x
_atom_site_fract_y
_atom_site_fract_z
_atom_site_U_iso_or_equiv
_atom_site_adp_type
_atom_site_occupancy
_atom_site_site_symmetry_order
_atom_site_calc_flag
_atom_site_refinement_flags_posn
_atom_site_refinement_flags_adp
_atom_site_refinement_flags_occupancy
_atom_site_disorder_assembly
_atom_site_disorder_group
Pt1 Pt 0.52993(2) 0.21121(2) 0.12055(2) 0.02654(5) Uani 1 1 d . . . . .
Ru1 Ru 0.77703(4) 0.26487(3) -0.05293(2) 0.01845(7) Uani 1 1 d . . . . .
S1 S 0.77686(17) 0.15290(11) 0.08886(5) 0.0317(3) Uani 1 1 d . . . . .
S2 S 0.53362(18) 0.35212(11) 0.06268(6) 0.0363(3) Uani 1 1 d . . . . .
F1A F -0.0158(7) 0.4413(4) 0.1475(2) 0.0458(13) Uani 0.67 1 d . . P A 1
F2A F 0.0472(7) 0.1235(5) 0.2441(3) 0.0556(16) Uani 0.67 1 d . . P B 1
F1B F 0.6777(16) -0.1452(9) 0.2243(5) 0.049(3) Uani 0.33 1 d . . P C 2
F2B F 0.1902(15) 0.0242(11) 0.2683(5) 0.055(3) Uani 0.33 1 d . . P D 2
N1A N 0.5101(6) 0.0882(4) 0.17466(16) 0.0282(9) Uani 0.67 1 d . . P E 1
N1B N 0.3119(6) 0.2535(4) 0.15096(18) 0.0296(9) Uani 0.33 1 d . . P E 2
C1 C 0.8282(6) 0.2525(4) 0.04379(18) 0.0252(9) Uani 1 1 d . . . F 2
C2 C 0.7185(6) 0.3397(4) 0.0311(2) 0.0269(9) Uani 1 1 d . . . F 2
C3 C 0.7602(7) 0.4156(4) -0.0090(2) 0.0290(9) Uani 1 1 d . . . F 2
H3 H 0.6829 0.4705 -0.0199 0.035 Uiso 1 1 calc R U . F 2
C4 C 0.9149(7) 0.4107(4) -0.0329(2) 0.0312(10) Uani 1 1 d . . . F 2
H4 H 0.9432 0.4634 -0.0583 0.037 Uiso 1 1 calc R U . F 2
C5 C 1.0265(6) 0.3264(4) -0.0184(2) 0.0303(10) Uani 1 1 d . . . F 2
H5 H 1.1318 0.3232 -0.0333 0.036 Uiso 1 1 calc R U . F 2
C6 C 0.9811(6) 0.2470(4) 0.0182(2) 0.0276(9) Uani 1 1 d . . . F 2
H6 H 1.0540 0.1888 0.0260 0.033 Uiso 1 1 calc R U . F 2
C7A C 0.3119(6) 0.2535(4) 0.15096(18) 0.0296(9) Uani 0.67 1 d . . P E 1
C7B C 0.5101(6) 0.0882(4) 0.17466(16) 0.0282(9) Uani 0.33 1 d . . P E 2
C8 C 0.2195(7) 0.3423(4) 0.1378(2) 0.0329(10) Uani 1 1 d . . . . .
H8 H 0.2584 0.3928 0.1130 0.039 Uiso 1 1 calc R U . E 1
C9 C 0.0710(7) 0.3584(5) 0.1604(2) 0.0394(12) Uani 1 1 d . . . . .
H9 H 0.0087 0.4205 0.1508 0.047 Uiso 0.33 1 calc R U P A 2
C10 C 0.0088(8) 0.2875(5) 0.1967(2) 0.0431(14) Uani 1 1 d . . . . .
H10 H -0.0949 0.2993 0.2116 0.052 Uiso 1 1 calc R U . . .
C11 C 0.1023(7) 0.2005(5) 0.2100(2) 0.0399(13) Uani 1 1 d . . . . .
H11 H 0.0616 0.1508 0.2348 0.048 Uiso 0.33 1 calc R U P B 2
C12 C 0.2565(7) 0.1800(4) 0.18889(19) 0.0317(10) Uani 1 1 d . . . . .
C13 C 0.3654(7) 0.0903(4) 0.20272(19) 0.0311(10) Uani 1 1 d . . . . .
C14 C 0.3402(7) 0.0097(5) 0.2404(2) 0.0377(12) Uani 1 1 d . . . . .
H14 H 0.2427 0.0106 0.2599 0.045 Uiso 0.67 1 calc R U P D 1
C15 C 0.4541(8) -0.0710(5) 0.2499(2) 0.0428(14) Uani 1 1 d . . . . .
H15 H 0.4365 -0.1255 0.2758 0.051 Uiso 1 1 calc R U . . .
C16 C 0.5939(9) -0.0708(5) 0.2212(2) 0.0426(13) Uani 1 1 d . . . . .
H16 H 0.6734 -0.1262 0.2267 0.051 Uiso 0.67 1 calc R U P C 1
C17 C 0.6192(7) 0.0092(4) 0.1843(2) 0.0322(10) Uani 1 1 d . . . . .
H17 H 0.7174 0.0082 0.1652 0.039 Uiso 1 1 calc R U . E 1
C18 C 0.7226(6) 0.1102(3) -0.08802(18) 0.0226(8) Uani 1 1 d . . . . .
C19 C 0.7832(7) 0.0105(4) -0.0594(2) 0.0306(10) Uani 1 1 d . . . . .
H19A H 0.7713 0.0147 -0.0189 0.046 Uiso 1 1 calc R U . . .
H19B H 0.9023 -0.0005 -0.0644 0.046 Uiso 1 1 calc R U . . .
H19C H 0.7157 -0.0480 -0.0764 0.046 Uiso 1 1 calc R U . . .
C20 C 0.5658(5) 0.1616(4) -0.08171(18) 0.0220(8) Uani 1 1 d . . . . .
C21 C 0.4366(6) 0.1248(4) -0.0452(2) 0.0301(10) Uani 1 1 d . . . . .
H21A H 0.3665 0.1839 -0.0362 0.045 Uiso 1 1 calc R U . . .
H21B H 0.4938 0.0949 -0.0100 0.045 Uiso 1 1 calc R U . . .
H21C H 0.3651 0.0714 -0.0657 0.045 Uiso 1 1 calc R U . . .
C22 C 0.5552(6) 0.2534(4) -0.11613(19) 0.0239(8) Uani 1 1 d . . . . .
C23 C 0.4114(7) 0.3296(5) -0.1233(3) 0.0387(12) Uani 1 1 d . . . . .
H23A H 0.3217 0.3027 -0.1514 0.058 Uiso 1 1 calc R U . . .
H23B H 0.4514 0.3968 -0.1363 0.058 Uiso 1 1 calc R U . . .
H23C H 0.3670 0.3392 -0.0868 0.058 Uiso 1 1 calc R U . . .
C24 C 0.7041(6) 0.2589(4) -0.14432(19) 0.0262(9) Uani 1 1 d . . . . .
C25 C 0.7401(8) 0.3397(5) -0.1872(2) 0.0388(12) Uani 1 1 d . . . . .
H25A H 0.6959 0.3159 -0.2253 0.058 Uiso 1 1 calc R U . . .
H25B H 0.8624 0.3504 -0.1852 0.058 Uiso 1 1 calc R U . . .
H25C H 0.6856 0.4057 -0.1790 0.058 Uiso 1 1 calc R U . . .
C26 C 0.8083(6) 0.1701(4) -0.12714(18) 0.0241(8) Uani 1 1 d . . . . .
C27 C 0.9715(6) 0.1419(5) -0.1482(2) 0.0348(11) Uani 1 1 d . . . . .
H27A H 0.9493 0.0967 -0.1816 0.052 Uiso 1 1 calc R U . . .
H27B H 1.0435 0.1048 -0.1183 0.052 Uiso 1 1 calc R U . . .
H27C H 1.0288 0.2056 -0.1585 0.052 Uiso 1 1 calc R U . . .

loop_
_atom_site_aniso_label
_atom_site_aniso_U_11
_atom_site_aniso_U_22
_atom_site_aniso_U_33
_atom_site_aniso_U_23
_atom_site_aniso_U_13
_atom_site_aniso_U_12
Pt1 0.03305(10) 0.03139(9) 0.01620(8) -0.00448(6) 0.00722(6) -0.00818(7)
Ru1 0.01997(15) 0.01784(14) 0.01809(14) 0.00074(11) 0.00459(11) -0.00200(11)
S1 0.0400(7) 0.0351(6) 0.0200(5) 0.0037(4) 0.0039(4) -0.0067(5)
S2 0.0393(7) 0.0356(6) 0.0381(7) -0.0031(5) 0.0216(6) 0.0002(5)
F1A 0.041(3) 0.047(3) 0.052(3) 0.006(2) 0.016(2) 0.019(2)
F2A 0.050(3) 0.058(4) 0.066(4) 0.020(3) 0.039(3) 0.003(3)
F1B 0.066(7) 0.042(6) 0.041(6) 0.015(5) 0.010(5) 0.012(5)
F2B 0.056(7) 0.069(8) 0.044(6) 0.004(6) 0.020(5) -0.019(6)
N1A 0.033(2) 0.037(2) 0.0146(16) -0.0081(15) 0.0056(15) -0.0119(18)
N1B 0.037(2) 0.036(2) 0.0160(18) -0.0039(16) 0.0019(16) -0.0127(19)
C1 0.030(2) 0.027(2) 0.0180(18) -0.0043(16) 0.0022(16) -0.0070(17)
C2 0.032(2) 0.025(2) 0.025(2) -0.0064(17) 0.0091(17) -0.0065(17)
C3 0.035(2) 0.020(2) 0.033(2) -0.0019(17) 0.0077(19) -0.0034(17)
C4 0.037(3) 0.025(2) 0.033(2) -0.0035(18) 0.010(2) -0.0112(19)
C5 0.024(2) 0.037(3) 0.030(2) -0.0041(19) 0.0051(18) -0.0099(19)
C6 0.025(2) 0.031(2) 0.025(2) -0.0020(18) -0.0002(17) -0.0020(18)
C7A 0.037(2) 0.036(2) 0.0160(18) -0.0039(16) 0.0019(16) -0.0127(19)
C7B 0.033(2) 0.037(2) 0.0146(16) -0.0081(15) 0.0056(15) -0.0119(18)
C8 0.035(3) 0.039(3) 0.025(2) -0.002(2) 0.0067(19) -0.001(2)
C9 0.036(3) 0.051(3) 0.032(3) -0.006(2) 0.006(2) -0.004(2)
C10 0.037(3) 0.061(4) 0.033(3) -0.012(3) 0.013(2) -0.011(3)
C11 0.038(3) 0.053(3) 0.031(3) -0.001(2) 0.011(2) -0.014(3)
C12 0.036(3) 0.042(3) 0.0172(19) -0.0049(18) 0.0036(17) -0.016(2)
C13 0.034(2) 0.042(3) 0.0174(19) -0.0062(18) 0.0035(17) -0.015(2)
C14 0.042(3) 0.049(3) 0.022(2) -0.002(2) 0.006(2) -0.016(2)
C15 0.060(4) 0.043(3) 0.025(2) 0.003(2) 0.003(2) -0.017(3)
C16 0.063(4) 0.037(3) 0.026(2) 0.001(2) 0.004(2) -0.007(3)
C17 0.040(3) 0.034(3) 0.023(2) -0.0035(18) 0.0039(19) -0.002(2)
C18 0.025(2) 0.0232(19) 0.0191(18) -0.0010(15) -0.0002(15) -0.0018(16)
C19 0.036(3) 0.023(2) 0.031(2) 0.0014(18) -0.0030(19) 0.0020(18)
C20 0.0204(19) 0.025(2) 0.0203(18) 0.0013(15) 0.0009(15) -0.0032(15)
C21 0.028(2) 0.032(2) 0.031(2) 0.0020(19) 0.0075(18) -0.0090(18)
C22 0.0210(19) 0.028(2) 0.0225(19) 0.0041(16) 0.0018(15) 0.0017(16)
C23 0.027(2) 0.039(3) 0.049(3) 0.011(2) 0.004(2) 0.008(2)
C24 0.028(2) 0.032(2) 0.0188(19) 0.0043(17) 0.0030(16) -0.0002(18)
C25 0.043(3) 0.043(3) 0.031(3) 0.015(2) 0.011(2) 0.001(2)
C26 0.023(2) 0.031(2) 0.0187(18) -0.0003(16) 0.0046(15) -0.0010(17)
C27 0.028(2) 0.048(3) 0.029(2) -0.007(2) 0.0087(19) 0.003(2)

loop_
_atom_type_symbol
_atom_type_description
_atom_type_scat_dispersion_real
_atom_type_scat_dispersion_imag
_atom_type_scat_source
C C 0.0033 0.0016 'International Tables Vol C Tables 4.2.6.8 and 6.1.1.4'
H H 0.0000 0.0000 'International Tables Vol C Tables 4.2.6.8 and 6.1.1.4'
N N 0.0061 0.0033 'International Tables Vol C Tables 4.2.6.8 and 6.1.1.4'
F F 0.0171 0.0103 'International Tables Vol C Tables 4.2.6.8 and 6.1.1.4'
S S 0.1246 0.1234 'International Tables Vol C Tables 4.2.6.8 and 6.1.1.4'
Ru Ru -1.2594 0.8363 'International Tables Vol C Tables 4.2.6.8 and 6.1.1.4'
Pt Pt -1.7033 8.3905 'International Tables Vol C Tables 4.2.6.8 and 6.1.1.4'

loop_
_geom_angle_atom_site_label_1
_geom_angle_atom_site_label_2
_geom_angle_atom_site_label_3
_geom_angle
N1B Pt1 S2 94.37(14)
N1A Pt1 S2 175.71(13)
N1B Pt1 S1 176.34(14)
N1A Pt1 S1 95.04(13)
S2 Pt1 S1 89.25(5)
C18 Ru1 C26 38.63(16)
C18 Ru1 C24 64.49(17)
C26 Ru1 C24 38.57(18)
C18 Ru1 C22 64.35(17)
C26 Ru1 C22 64.45(17)
C24 Ru1 C22 38.35(17)
C18 Ru1 C20 38.47(16)
C26 Ru1 C20 64.43(17)
C24 Ru1 C20 64.14(17)
C22 Ru1 C20 38.18(16)
C18 Ru1 C4 158.89(18)
C26 Ru1 C4 123.23(18)
C24 Ru1 C4 108.27(19)
C22 Ru1 C4 123.44(19)
C20 Ru1 C4 158.73(19)
C18 Ru1 C5 126.77(19)
C26 Ru1 C5 108.33(18)
C24 Ru1 C5 120.28(18)
C22 Ru1 C5 154.22(18)
C20 Ru1 C5 163.70(19)
C4 Ru1 C5 37.6(2)
C18 Ru1 C3 163.43(17)
C26 Ru1 C3 152.82(18)
C24 Ru1 C3 118.51(19)
C22 Ru1 C3 107.07(19)
C20 Ru1 C3 126.10(18)
C4 Ru1 C3 37.68(18)
C5 Ru1 C3 67.3(2)
C18 Ru1 C6 107.06(17)
C26 Ru1 C6 114.50(18)
C24 Ru1 C6 147.20(18)
C22 Ru1 C6 168.27(18)
C20 Ru1 C6 130.16(17)
C4 Ru1 C6 67.5(2)
C5 Ru1 C6 37.29(18)
C3 Ru1 C6 79.07(19)
C18 Ru1 C1 108.93(16)
C26 Ru1 C1 138.47(17)
C24 Ru1 C1 172.08(17)
C22 Ru1 C1 135.80(16)
C20 Ru1 C1 108.02(16)
C4 Ru1 C1 79.44(18)
C5 Ru1 C1 66.89(17)
C3 Ru1 C1 66.43(18)
C6 Ru1 C1 36.95(17)
C18 Ru1 C2 131.10(16)
C26 Ru1 C2 169.72(17)
C24 Ru1 C2 144.73(18)
C22 Ru1 C2 112.96(17)
C20 Ru1 C2 107.05(16)
C4 Ru1 C2 66.84(17)
C5 Ru1 C2 78.30(18)
C3 Ru1 C2 36.73(17)
C6 Ru1 C2 65.81(18)
C1 Ru1 C2 36.21(18)
C1 S1 Pt1 103.56(18)
C2 S2 Pt1 105.13(18)
C17 N1A C13 119.4(5)
C17 N1A Pt1 126.3(3)
C13 N1A Pt1 114.4(4)
C8 N1B C12 119.9(5)
C8 N1B Pt1 126.8(4)
C12 N1B Pt1 113.3(4)
C6 C1 C2 118.7(4)
C6 C1 S1 120.0(4)
C2 C1 S1 121.3(4)
C6 C1 Ru1 68.6(3)
C2 C1 Ru1 72.7(3)
S1 C1 Ru1 129.7(2)
C3 C2 C1 119.3(4)
C3 C2 S2 120.1(4)
C1 C2 S2 120.6(4)
C3 C2 Ru1 67.7(3)
C1 C2 Ru1 71.1(2)
S2 C2 Ru1 132.8(3)
C4 C3 C2 121.3(5)
C4 C3 Ru1 70.6(3)
C2 C3 Ru1 75.6(3)
C5 C4 C3 119.2(5)
C5 C4 Ru1 71.8(3)
C3 C4 Ru1 71.7(3)
C6 C5 C4 119.9(4)
C6 C5 Ru1 71.6(3)
C4 C5 Ru1 70.7(3)
C5 C6 C1 121.4(5)
C5 C6 Ru1 71.1(3)
C1 C6 Ru1 74.4(3)
N1B C8 C9 120.1(5)
F1A C9 C8 119.8(6)
F1A C9 C10 117.9(6)
C8 C9 C10 122.3(6)
C11 C10 C9 117.1(5)
C10 C11 F2A 121.2(5)
C10 C11 C12 123.3(5)
F2A C11 C12 115.4(6)
C11 C12 N1B 117.2(5)
C11 C12 C13 126.2(5)
N1B C12 C13 116.6(5)
C14 C13 N1A 118.7(5)
C14 C13 C12 126.9(5)
N1A C13 C12 114.4(4)
C15 C14 C13 121.2(5)
C15 C14 F2B 125.9(7)
C13 C14 F2B 112.9(7)
C16 C15 C14 118.4(5)
F1B C16 C15 117.4(8)
F1B C16 C17 121.6(8)
C15 C16 C17 120.4(6)
N1A C17 C16 122.0(5)
C20 C18 C26 108.0(4)
C20 C18 C19 125.5(4)
C26 C18 C19 126.5(4)
C20 C18 Ru1 71.3(2)
C26 C18 Ru1 70.8(3)
C19 C18 Ru1 124.4(3)
C22 C20 C18 108.1(4)
C22 C20 C21 126.2(4)
C18 C20 C21 125.7(4)
C22 C20 Ru1 70.8(3)
C18 C20 Ru1 70.3(2)
C21 C20 Ru1 124.6(3)
C20 C22 C24 108.2(4)
C20 C22 C23 126.4(4)
C24 C22 C23 125.5(4)
C20 C22 Ru1 71.0(2)
C24 C22 Ru1 70.7(3)
C23 C22 Ru1 125.4(4)
C22 C24 C26 108.2(4)
C22 C24 C25 125.9(4)
C26 C24 C25 125.8(4)
C22 C24 Ru1 71.0(3)
C26 C24 Ru1 70.7(2)
C25 C24 Ru1 126.8(4)
C24 C26 C18 107.6(4)
C24 C26 C27 126.4(4)
C18 C26 C27 125.9(4)
C24 C26 Ru1 70.8(3)
C18 C26 Ru1 70.5(2)
C27 C26 Ru1 126.5(3)

loop_
_geom_bond_atom_site_label_1
_geom_bond_atom_site_label_2
_geom_bond_distance
Pt1 N1B 2.033(5)
Pt1 N1A 2.050(4)
Pt1 S2 2.2687(14)
Pt1 S1 2.3130(14)
Ru1 C18 2.172(4)
Ru1 C26 2.176(4)
Ru1 C24 2.177(4)
Ru1 C22 2.182(4)
Ru1 C20 2.185(4)
Ru1 C4 2.189(5)
Ru1 C5 2.203(5)
Ru1 C3 2.204(5)
Ru1 C6 2.211(5)
Ru1 C1 2.287(4)
Ru1 C2 2.307(4)
S1 C1 1.743(5)
S2 C2 1.739(5)
F1A C9 1.284(8)
F2A C11 1.379(8)
F1B C16 1.161(13)
F2B C14 1.445(13)
N1A C17 1.335(7)
N1A C13 1.399(6)
N1B C8 1.369(8)
N1B C12 1.409(7)
C1 C6 1.427(7)
C1 C2 1.428(7)
C2 C3 1.425(7)
C3 C4 1.419(7)
C4 C5 1.414(8)
C5 C6 1.411(7)
C8 C9 1.372(7)
C9 C10 1.382(9)
C10 C11 1.357(9)
C11 C12 1.405(8)
C12 C13 1.453(8)
C13 C14 1.395(7)
C14 C15 1.375(9)
C15 C16 1.375(9)
C16 C17 1.376(8)
C18 C20 1.435(6)
C18 C26 1.438(6)
C18 C19 1.497(6)
C20 C22 1.428(6)
C20 C21 1.498(6)
C22 C24 1.432(6)
C22 C23 1.500(7)
C24 C26 1.438(7)
C24 C25 1.502(7)
C26 C27 1.493(6)
